data_7708080
loop_
_publ_author_name
'Zhu, Li'
'Dong, Yubao'
'Yin, Bing'
'Ma, Pengtao'
'Li, Dongfeng'

_publ_section_title
;
 Improving the single-molecule magnet properties of two pentagonal
 bipyramidal Dy<sup>3+</sup> compounds by the introduction of both
 electron-withdrawing and -donating groups.
;
_journal_issue 36
_journal_name_full 'Dalton transactions (Cambridge, England : 2003)'
_journal_page_first 12607
_journal_page_last 12618
_journal_paper_doi 10.1039/d1dt00964h
_journal_volume 50
_journal_year 2021
_chemical_formula_moiety 'C30 H30 Br Dy F2 N4 O2'
_chemical_formula_sum 'C30 H30 Br Dy F2 N4 O2'
_chemical_formula_weight 758.99
_space_group_crystal_system monoclinic
_space_group_IT_number 14
_space_group_name_Hall '-P 2yn'
_space_group_name_H-M_alt 'P 1 21/n 1'
_atom_sites_solution_hydrogens geom
_atom_sites_solution_primary dual
_audit_block_doi 10.5517/ccdc.csd.cc26wsgc
_audit_creation_date 2021-05-11
_audit_creation_method
;
Olex2 1.3-alpha
(compiled 2019.07.11 svn.r3635 for OlexSys, GUI svn.r5848)
;
_audit_update_record
;
2021-05-13 deposited with the CCDC.	2021-08-02 downloaded from the CCDC.
;
_cell_angle_alpha 90
_cell_angle_beta 91.3200(10)
_cell_angle_gamma 90
_cell_formula_units_Z 4
_cell_length_a 8.6384(3)
_cell_length_b 18.2435(7)
_cell_length_c 17.9368(6)
_cell_measurement_reflns_used 9471
_cell_measurement_temperature 296.25
_cell_measurement_theta_max 30.206
_cell_measurement_theta_min 2.505
_cell_volume 2825.99(17)
_computing_cell_refinement 'SAINT V8.38A (?, 2016)'
_computing_data_collection 'Bruker SMART'
_computing_data_reduction 'SAINT V8.38A (?, 2016)'
_computing_molecular_graphics 'Olex2 1.3-alpha (Dolomanov et al., 2009)'
_computing_publication_material 'Olex2 1.3-alpha (Dolomanov et al., 2009)'
_computing_structure_refinement 'ShelXL 2018/3 (Sheldrick, 2015)'
_computing_structure_solution 'ShelXT 2018/3 (Sheldrick, 2015)'
_diffrn_ambient_temperature 296.25
_diffrn_measured_fraction_theta_full 0.998
_diffrn_measured_fraction_theta_max 0.996
_diffrn_measurement_device_type 'CCD area detector'
_diffrn_measurement_method 'phi and omega scans'
_diffrn_radiation_monochromator graphite
_diffrn_radiation_type MoK\a
_diffrn_radiation_wavelength 0.71073
_diffrn_reflns_av_R_equivalents 0.0519
_diffrn_reflns_av_unetI/netI 0.0567
_diffrn_reflns_Laue_measured_fraction_full 0.998
_diffrn_reflns_Laue_measured_fraction_max 0.996
_diffrn_reflns_limit_h_max 12
_diffrn_reflns_limit_h_min -12
_diffrn_reflns_limit_k_max 21
_diffrn_reflns_limit_k_min -26
_diffrn_reflns_limit_l_max 25
_diffrn_reflns_limit_l_min -21
_diffrn_reflns_number 31473
_diffrn_reflns_point_group_measured_fraction_full 0.998
_diffrn_reflns_point_group_measured_fraction_max 0.996
_diffrn_reflns_theta_full 25.242
_diffrn_reflns_theta_max 30.586
_diffrn_reflns_theta_min 2.505
_exptl_absorpt_coefficient_mu 4.106
_exptl_absorpt_correction_T_max 0.7461
_exptl_absorpt_correction_T_min 0.5456
_exptl_absorpt_correction_type multi-scan
_exptl_absorpt_process_details
;
SADABS-2016/2 (Bruker,2016/2) was used for absorption correction.
wR2(int) was 0.0968 before and 0.0690 after correction.
The Ratio of minimum to maximum transmission is 0.7313.
The \l/2 correction factor is Not present.
;
_exptl_crystal_colour colourless
_exptl_crystal_colour_primary colourless
_exptl_crystal_density_diffrn 1.784
_exptl_crystal_description block
_exptl_crystal_F_000 1492
_exptl_crystal_size_max 0.31
_exptl_crystal_size_mid 0.28
_exptl_crystal_size_min 0.1
_refine_diff_density_max 3.012
_refine_diff_density_min -1.195
_refine_diff_density_rms 0.139
_refine_ls_extinction_method none
_refine_ls_goodness_of_fit_ref 1.067
_refine_ls_hydrogen_treatment constr
_refine_ls_matrix_type full
_refine_ls_number_parameters 363
_refine_ls_number_reflns 8666
_refine_ls_number_restraints 0
_refine_ls_restrained_S_all 1.067
_refine_ls_R_factor_all 0.0702
_refine_ls_R_factor_gt 0.0442
_refine_ls_shift/su_max 0.001
_refine_ls_shift/su_mean 0.000
_refine_ls_structure_factor_coef Fsqd
_refine_ls_weighting_details 'w=1/[\s^2^(Fo^2^)+(0.0331P)^2^+5.0353P] where P=(Fo^2^+2Fc^2^)/3'
_refine_ls_weighting_scheme calc
_refine_ls_wR_factor_gt 0.0904
_refine_ls_wR_factor_ref 0.1006
_reflns_Friedel_coverage 0.000
_reflns_number_gt 6398
_reflns_number_total 8666
_reflns_threshold_expression 'I > 2\s(I)'
_cod_data_source_file d1dt00964h2.cif
_cod_data_source_block t
_cod_depositor_comments 'Adding full bibliography for 7708078--7708081.cif.'
_cod_database_code 7708080
_shelx_shelxl_version_number 2018/3
_shelx_space_group_comment
;
The symmetry employed for this shelxl refinement is uniquely defined
by the following loop, which should always be used as a source of
symmetry information in preference to the above space-group names.
They are only intended as comments.
;
_shelx_estimated_absorpt_t_max 0.684
_shelx_estimated_absorpt_t_min 0.363
_olex2_refinement_description
;
1. Fixed Uiso
 At 1.2 times of:
  All C(H) groups, All C(H,H) groups
 At 1.5 times of:
  All C(H,H,H) groups
2.a Secondary CH2 refined with riding coordinates:
 C6(H6A,H6B), C7(H7A,H7B), C23(H23A,H23B), C16(H16A,H16B), C15(H15A,H15B),
 C17(H17A,H17B)
2.b Aromatic/amide H refined with riding coordinates:
 C1(H1), C19(H19), C4(H4), C26(H26), C22(H22), C29(H29), C9(H9), C20(H20),
 C3(H3), C13(H13), C27(H27), C12(H12)
2.c Idealised Me refined as rotating group:
 C30(H30A,H30B,H30C), C11(H11A,H11B,H11C)
;
_olex2_submission_special_instructions 'No special instructions were received'

loop_
_space_group_symop_operation_xyz
'x, y, z'
'-x+1/2, y+1/2, -z+1/2'
'-x, -y, -z'
'x-1/2, -y-1/2, z-1/2'

loop_
_atom_site_label
_atom_site_type_symbol
_atom_site_fract_x
_atom_site_fract_y
_atom_site_fract_z
_atom_site_U_iso_or_equiv
_atom_site_adp_type
_atom_site_occupancy
_atom_site_site_symmetry_order
_atom_site_calc_flag
_atom_site_refinement_flags_posn
_atom_site_refinement_flags_adp
_atom_site_refinement_flags_occupancy
_atom_site_disorder_assembly
_atom_site_disorder_group
Dy1 Dy 0.52168(2) 0.23284(2) 0.51823(2) 0.02572(6) Uani 1 1 d . . . . .
Br1 Br 0.51567(6) 0.22210(4) 0.67592(3) 0.05023(16) Uani 1 1 d . . . . .
O1 O 0.6425(4) 0.33568(18) 0.50805(17) 0.0354(7) Uani 1 1 d . . . . .
F1 F -0.0303(4) 0.3321(2) 0.67491(16) 0.0596(9) Uani 1 1 d . . . . .
O2 O 0.4120(4) 0.13133(18) 0.48490(16) 0.0348(7) Uani 1 1 d . . . . .
N1 N 0.2651(4) 0.3027(2) 0.54181(19) 0.0324(8) Uani 1 1 d . . . . .
N2 N 0.3642(4) 0.2702(2) 0.40024(18) 0.0272(7) Uani 1 1 d . . . . .
N3 N 0.6841(4) 0.2144(2) 0.39962(18) 0.0275(8) Uani 1 1 d . . . . .
F2 F 1.0738(4) 0.1288(2) 0.67908(18) 0.0700(11) Uani 1 1 d . . . . .
N4 N 0.7796(4) 0.1654(2) 0.5397(2) 0.0330(8) Uani 1 1 d . . . . .
C5 C 0.2111(5) 0.3452(3) 0.4855(2) 0.0298(9) Uani 1 1 d . . . . .
C24 C 0.7637(5) 0.3481(3) 0.3915(2) 0.0299(9) Uani 1 1 d . . . . .
C6 C 0.3002(5) 0.3442(3) 0.4146(2) 0.0321(10) Uani 1 1 d . . . . .
H6A H 0.232519 0.358498 0.373222 0.039 Uiso 1 1 calc R U . . .
H6B H 0.384192 0.379366 0.418220 0.039 Uiso 1 1 calc R U . . .
C7 C 0.2300(5) 0.2192(3) 0.3871(2) 0.0314(10) Uani 1 1 d . . . . .
H7A H 0.166789 0.219707 0.431138 0.038 Uiso 1 1 calc R U . . .
H7B H 0.167133 0.238205 0.346036 0.038 Uiso 1 1 calc R U . . .
C25 C 0.6879(5) 0.3773(3) 0.4524(2) 0.0289(9) Uani 1 1 d . . . . .
C23 C 0.8127(5) 0.2688(3) 0.3942(2) 0.0315(9) Uani 1 1 d . . . . .
H23A H 0.870234 0.258160 0.349620 0.038 Uiso 1 1 calc R U . . .
H23B H 0.882781 0.262144 0.436657 0.038 Uiso 1 1 calc R U . . .
C16 C 0.5845(5) 0.2159(3) 0.3306(2) 0.0339(10) Uani 1 1 d . . . . .
H16A H 0.535969 0.168360 0.324018 0.041 Uiso 1 1 calc R U . . .
H16B H 0.649294 0.224580 0.288071 0.041 Uiso 1 1 calc R U . . .
C15 C 0.4601(5) 0.2740(3) 0.3322(2) 0.0328(10) Uani 1 1 d . . . . .
H15A H 0.508339 0.321924 0.329781 0.039 Uiso 1 1 calc R U . . .
H15B H 0.393100 0.268547 0.288401 0.039 Uiso 1 1 calc R U . . .
C1 C 0.1839(5) 0.2994(3) 0.6044(3) 0.0374(11) Uani 1 1 d . . . . .
H1 H 0.218554 0.269604 0.643367 0.045 Uiso 1 1 calc R U . . .
C14 C 0.3561(5) 0.0999(3) 0.4221(2) 0.0326(10) Uani 1 1 d . . . . .
C18 C 0.8427(5) 0.1336(2) 0.4804(2) 0.0311(9) Uani 1 1 d . . . . .
C8 C 0.2701(5) 0.1416(3) 0.3702(2) 0.0315(10) Uani 1 1 d . . . . .
C19 C 0.9831(5) 0.0973(3) 0.4853(3) 0.0380(10) Uani 1 1 d . . . . .
H19 H 1.022702 0.074827 0.443236 0.046 Uiso 1 1 calc R U . . .
C4 C 0.0789(5) 0.3876(3) 0.4920(3) 0.0346(10) Uani 1 1 d . . . . .
H4 H 0.046812 0.417790 0.452891 0.042 Uiso 1 1 calc R U . . .
C26 C 0.6593(5) 0.4531(3) 0.4527(3) 0.0370(11) Uani 1 1 d . . . . .
H26 H 0.616424 0.474977 0.494246 0.044 Uiso 1 1 calc R U . . .
C22 C 0.8590(6) 0.1626(3) 0.6057(3) 0.0397(11) Uani 1 1 d . . . . .
H22 H 0.817502 0.184703 0.647456 0.048 Uiso 1 1 calc R U . . .
C2 C 0.0496(5) 0.3395(3) 0.6120(2) 0.0390(11) Uani 1 1 d . . . . .
C29 C 0.7997(5) 0.3926(3) 0.3312(3) 0.0373(11) Uani 1 1 d . . . . .
H29 H 0.849357 0.371803 0.290891 0.045 Uiso 1 1 calc R U . . .
C17 C 0.7543(5) 0.1405(3) 0.4077(3) 0.0346(10) Uani 1 1 d . . . . .
H17A H 0.823620 0.131796 0.366856 0.041 Uiso 1 1 calc R U . . .
H17B H 0.673427 0.103637 0.405300 0.041 Uiso 1 1 calc R U . . .
C9 C 0.2165(6) 0.1095(3) 0.3038(3) 0.0403(11) Uani 1 1 d . . . . .
H9 H 0.160297 0.137901 0.269721 0.048 Uiso 1 1 calc R U . . .
C20 C 1.0649(6) 0.0942(3) 0.5525(3) 0.0494(14) Uani 1 1 d . . . . .
H20 H 1.159935 0.070470 0.557071 0.059 Uiso 1 1 calc R U . . .
C3 C -0.0044(6) 0.3850(3) 0.5560(3) 0.0403(12) Uani 1 1 d . . . . .
H3 H -0.093696 0.412817 0.561331 0.048 Uiso 1 1 calc R U . . .
C13 C 0.3822(6) 0.0264(3) 0.4061(3) 0.0434(12) Uani 1 1 d . . . . .
H13 H 0.436486 -0.002658 0.440336 0.052 Uiso 1 1 calc R U . . .
C27 C 0.6949(6) 0.4957(3) 0.3911(3) 0.0450(12) Uani 1 1 d . . . . .
H27 H 0.671173 0.545389 0.391508 0.054 Uiso 1 1 calc R U . . .
C28 C 0.7646(6) 0.4662(3) 0.3291(3) 0.0461(13) Uani 1 1 d . . . . .
C21 C 0.9980(6) 0.1280(3) 0.6120(3) 0.0439(12) Uani 1 1 d . . . . .
C10 C 0.2449(6) 0.0362(3) 0.2872(3) 0.0478(13) Uani 1 1 d . . . . .
C12 C 0.3283(7) -0.0039(3) 0.3398(3) 0.0515(14) Uani 1 1 d . . . . .
H12 H 0.348880 -0.052955 0.330259 0.062 Uiso 1 1 calc R U . . .
C30 C 0.7978(9) 0.5121(4) 0.2618(3) 0.071(2) Uani 1 1 d . . . . .
H30A H 0.878140 0.546667 0.274062 0.106 Uiso 1 1 calc R U . . .
H30B H 0.705681 0.537878 0.246378 0.106 Uiso 1 1 calc R U . . .
H30C H 0.830724 0.480936 0.222077 0.106 Uiso 1 1 calc R U . . .
C11 C 0.1926(9) 0.0041(4) 0.2139(4) 0.075(2) Uani 1 1 d . . . . .
H11A H 0.131079 0.039471 0.186831 0.112 Uiso 1 1 calc R U . . .
H11B H 0.131850 -0.038973 0.222518 0.112 Uiso 1 1 calc R U . . .
H11C H 0.281367 -0.008627 0.185399 0.112 Uiso 1 1 calc R U . . .

loop_
_atom_site_aniso_label
_atom_site_aniso_U_11
_atom_site_aniso_U_22
_atom_site_aniso_U_33
_atom_site_aniso_U_23
_atom_site_aniso_U_13
_atom_site_aniso_U_12
Dy1 0.02636(10) 0.03013(11) 0.02068(10) -0.00030(8) 0.00055(6) -0.00033(9)
Br1 0.0478(3) 0.0780(5) 0.0251(2) 0.0063(2) 0.00264(19) 0.0112(3)
O1 0.0394(18) 0.0343(19) 0.0329(16) -0.0039(14) 0.0083(13) -0.0068(14)
F1 0.0460(18) 0.096(3) 0.0373(16) 0.0001(17) 0.0137(13) 0.0135(18)
O2 0.0394(17) 0.0353(19) 0.0294(16) 0.0002(13) -0.0070(12) -0.0057(14)
N1 0.035(2) 0.036(2) 0.0265(18) -0.0015(16) 0.0029(14) 0.0023(17)
N2 0.0217(16) 0.036(2) 0.0238(16) 0.0008(15) 0.0018(12) -0.0022(15)
N3 0.0237(17) 0.035(2) 0.0239(17) -0.0045(14) 0.0011(13) 0.0023(14)
F2 0.052(2) 0.104(3) 0.054(2) 0.011(2) -0.0172(15) 0.018(2)
N4 0.032(2) 0.033(2) 0.035(2) -0.0012(16) -0.0001(15) 0.0022(16)
C5 0.031(2) 0.028(2) 0.031(2) -0.0034(18) -0.0044(16) -0.0033(18)
C24 0.027(2) 0.029(2) 0.033(2) -0.0003(18) 0.0001(16) -0.0031(17)
C6 0.030(2) 0.037(3) 0.029(2) 0.0062(19) 0.0007(17) 0.0009(19)
C7 0.027(2) 0.036(3) 0.031(2) -0.0006(18) -0.0025(16) -0.0045(18)
C25 0.027(2) 0.030(2) 0.030(2) -0.0017(18) -0.0009(16) -0.0030(17)
C23 0.027(2) 0.035(3) 0.032(2) -0.003(2) 0.0043(16) -0.0030(19)
C16 0.034(2) 0.047(3) 0.0205(19) -0.0046(18) 0.0028(16) -0.004(2)
C15 0.031(2) 0.045(3) 0.0225(19) 0.0045(19) 0.0015(16) -0.002(2)
C1 0.034(2) 0.045(3) 0.033(2) 0.002(2) 0.0037(18) 0.003(2)
C14 0.025(2) 0.038(3) 0.035(2) -0.001(2) 0.0029(17) -0.0060(18)
C18 0.032(2) 0.026(2) 0.035(2) 0.0008(18) 0.0042(17) -0.0036(18)
C8 0.027(2) 0.035(3) 0.032(2) -0.0043(19) 0.0001(16) -0.0050(18)
C19 0.037(2) 0.030(3) 0.048(3) 0.002(2) 0.010(2) 0.005(2)
C4 0.036(2) 0.033(3) 0.035(2) -0.0018(19) -0.0086(19) 0.0039(19)
C26 0.034(2) 0.034(3) 0.043(3) -0.007(2) 0.0015(19) 0.001(2)
C22 0.038(3) 0.048(3) 0.033(2) 0.003(2) -0.0026(19) 0.002(2)
C2 0.033(2) 0.054(3) 0.030(2) -0.008(2) 0.0044(18) 0.000(2)
C29 0.035(2) 0.043(3) 0.035(2) 0.000(2) 0.0027(18) -0.008(2)
C17 0.035(2) 0.031(3) 0.038(2) -0.010(2) 0.0032(18) 0.0025(19)
C9 0.035(2) 0.046(3) 0.039(3) -0.006(2) -0.0037(19) -0.009(2)
C20 0.039(3) 0.046(3) 0.063(3) 0.017(3) 0.002(2) 0.008(2)
C3 0.033(2) 0.047(3) 0.040(3) -0.010(2) -0.0039(19) 0.012(2)
C13 0.048(3) 0.033(3) 0.049(3) 0.000(2) -0.002(2) -0.004(2)
C27 0.047(3) 0.030(3) 0.058(3) 0.001(2) -0.008(2) -0.003(2)
C28 0.053(3) 0.046(3) 0.039(3) 0.005(2) -0.002(2) -0.014(3)
C21 0.040(3) 0.052(3) 0.040(3) 0.007(2) -0.004(2) 0.005(2)
C10 0.049(3) 0.047(3) 0.047(3) -0.013(3) 0.002(2) -0.011(3)
C12 0.056(3) 0.036(3) 0.062(4) -0.013(3) 0.004(3) -0.006(3)
C30 0.100(5) 0.056(4) 0.057(4) 0.015(3) 0.001(3) -0.020(4)
C11 0.098(6) 0.068(5) 0.058(4) -0.024(3) -0.015(4) -0.012(4)

loop_
_atom_type_symbol
_atom_type_description
_atom_type_scat_dispersion_real
_atom_type_scat_dispersion_imag
_atom_type_scat_source
C C 0.0033 0.0016 'International Tables Vol C Tables 4.2.6.8 and 6.1.1.4'
H H 0.0000 0.0000 'International Tables Vol C Tables 4.2.6.8 and 6.1.1.4'
Br Br -0.2901 2.4595 'International Tables Vol C Tables 4.2.6.8 and 6.1.1.4'
Dy Dy -0.1892 4.4098 'International Tables Vol C Tables 4.2.6.8 and 6.1.1.4'
F F 0.0171 0.0103 'International Tables Vol C Tables 4.2.6.8 and 6.1.1.4'
N N 0.0061 0.0033 'International Tables Vol C Tables 4.2.6.8 and 6.1.1.4'
O O 0.0106 0.0060 'International Tables Vol C Tables 4.2.6.8 and 6.1.1.4'

loop_
_geom_angle_atom_site_label_1
_geom_angle_atom_site_label_2
_geom_angle_atom_site_label_3
_geom_angle
_geom_angle_site_symmetry_1
_geom_angle_site_symmetry_3
_geom_angle_publ_flag
O1 Dy1 Br1 99.47(8) . . ?
O1 Dy1 O2 158.93(12) . . ?
O1 Dy1 N1 90.17(13) . . ?
O1 Dy1 N2 87.00(12) . . ?
O1 Dy1 N3 76.82(12) . . ?
O1 Dy1 N4 90.56(13) . . ?
O2 Dy1 Br1 101.47(8) . . ?
O2 Dy1 N1 95.46(13) . . ?
O2 Dy1 N2 77.28(11) . . ?
O2 Dy1 N3 84.48(12) . . ?
O2 Dy1 N4 90.26(12) . . ?
N1 Dy1 Br1 80.59(8) . . ?
N2 Dy1 Br1 144.52(8) . . ?
N2 Dy1 N1 64.44(11) . . ?
N2 Dy1 N3 69.33(10) . . ?
N3 Dy1 Br1 146.14(7) . . ?
N3 Dy1 N1 132.48(11) . . ?
N4 Dy1 Br1 81.55(8) . . ?
N4 Dy1 N1 162.00(11) . . ?
N4 Dy1 N2 133.56(11) . . ?
N4 Dy1 N3 65.00(11) . . ?
C25 O1 Dy1 135.8(3) . . ?
C14 O2 Dy1 138.2(3) . . ?
C5 N1 Dy1 116.2(3) . . ?
C1 N1 Dy1 125.4(3) . . ?
C1 N1 C5 118.4(4) . . ?
C6 N2 Dy1 106.8(2) . . ?
C6 N2 C7 107.6(3) . . ?
C6 N2 C15 108.4(3) . . ?
C7 N2 Dy1 110.8(2) . . ?
C15 N2 Dy1 113.0(2) . . ?
C15 N2 C7 110.0(3) . . ?
C23 N3 Dy1 112.6(2) . . ?
C16 N3 Dy1 111.4(2) . . ?
C16 N3 C23 110.4(3) . . ?
C17 N3 Dy1 105.4(3) . . ?
C17 N3 C23 107.9(3) . . ?
C17 N3 C16 109.0(3) . . ?
C18 N4 Dy1 117.2(3) . . ?
C18 N4 C22 118.0(4) . . ?
C22 N4 Dy1 124.7(3) . . ?
N1 C5 C6 116.9(4) . . ?
N1 C5 C4 121.9(4) . . ?
C4 C5 C6 121.2(4) . . ?
C25 C24 C23 118.7(4) . . ?
C25 C24 C29 120.2(4) . . ?
C29 C24 C23 121.1(4) . . ?
N2 C6 C5 111.0(4) . . ?
C8 C7 N2 116.1(4) . . ?
O1 C25 C24 121.7(4) . . ?
O1 C25 C26 120.5(4) . . ?
C24 C25 C26 117.7(4) . . ?
N3 C23 C24 115.5(4) . . ?
N3 C16 C15 113.3(4) . . ?
N2 C15 C16 113.1(4) . . ?
N1 C1 C2 121.1(4) . . ?
O2 C14 C8 120.0(4) . . ?
O2 C14 C13 121.8(4) . . ?
C13 C14 C8 118.1(4) . . ?
N4 C18 C19 122.1(4) . . ?
N4 C18 C17 116.4(4) . . ?
C19 C18 C17 121.5(4) . . ?
C14 C8 C7 120.1(4) . . ?
C9 C8 C7 119.9(4) . . ?
C9 C8 C14 119.9(5) . . ?
C18 C19 C20 120.2(5) . . ?
C3 C4 C5 120.1(4) . . ?
C27 C26 C25 120.3(5) . . ?
N4 C22 C21 121.2(5) . . ?
F1 C2 C1 118.6(4) . . ?
F1 C2 C3 120.1(4) . . ?
C3 C2 C1 121.3(4) . . ?
C28 C29 C24 122.5(5) . . ?
N3 C17 C18 111.1(4) . . ?
C10 C9 C8 121.9(5) . . ?
C21 C20 C19 116.3(5) . . ?
C4 C3 C2 117.1(4) . . ?
C12 C13 C14 120.7(5) . . ?
C28 C27 C26 122.0(5) . . ?
C29 C28 C27 117.1(5) . . ?
C29 C28 C30 121.3(5) . . ?
C27 C28 C30 121.6(6) . . ?
F2 C21 C22 118.5(5) . . ?
F2 C21 C20 119.4(5) . . ?
C22 C21 C20 122.1(5) . . ?
C9 C10 C11 120.8(6) . . ?
C12 C10 C9 116.9(5) . . ?
C12 C10 C11 122.2(6) . . ?
C13 C12 C10 122.4(5) . . ?

loop_
_geom_bond_atom_site_label_1
_geom_bond_atom_site_label_2
_geom_bond_distance
_geom_bond_site_symmetry_2
_geom_bond_publ_flag
Dy1 Br1 2.8369(5) . ?
Dy1 O1 2.157(3) . ?
Dy1 O2 2.158(3) . ?
Dy1 N1 2.600(4) . ?
Dy1 N2 2.581(3) . ?
Dy1 N3 2.597(3) . ?
Dy1 N4 2.566(4) . ?
O1 C25 1.321(5) . ?
F1 C2 1.344(5) . ?
O2 C14 1.343(5) . ?
N1 C5 1.348(5) . ?
N1 C1 1.338(6) . ?
N2 C6 1.483(6) . ?
N2 C7 1.501(5) . ?
N2 C15 1.493(5) . ?
N3 C23 1.496(6) . ?
N3 C16 1.491(5) . ?
N3 C17 1.484(6) . ?
F2 C21 1.357(5) . ?
N4 C18 1.339(6) . ?
N4 C22 1.355(5) . ?
C5 C6 1.501(6) . ?
C5 C4 1.386(6) . ?
C24 C25 1.393(6) . ?
C24 C23 1.506(6) . ?
C24 C29 1.393(6) . ?
C7 C8 1.489(7) . ?
C25 C26 1.405(7) . ?
C16 C15 1.510(7) . ?
C1 C2 1.381(7) . ?
C14 C8 1.402(6) . ?
C14 C13 1.391(7) . ?
C18 C19 1.383(6) . ?
C18 C17 1.501(6) . ?
C8 C9 1.396(6) . ?
C19 C20 1.384(7) . ?
C4 C3 1.369(7) . ?
C26 C27 1.390(7) . ?
C22 C21 1.359(7) . ?
C2 C3 1.376(7) . ?
C29 C28 1.378(8) . ?
C9 C10 1.393(8) . ?
C20 C21 1.372(8) . ?
C13 C12 1.381(7) . ?
C27 C28 1.385(8) . ?
C28 C30 1.501(7) . ?
C10 C12 1.383(8) . ?
C10 C11 1.500(7) . ?
